data_4502280
loop_
_publ_author_name
'Khatua, Snehadrinarayan'
'Kang, Jina'
'Huh, Jung Oh'
'Hong, Chang Seop'
'Churchill, David G.'

_publ_section_title
;
 Synthesis, Structure, and Magnetic Properties of Closely Related Mono-
 and Di-Cu(II) Schiff Base Complexes: Formation of Water Clusters and
 Hydrogen-Bonded Networks
;
_journal_issue 1
_journal_name_full 'Crystal Growth &amp; Design'
_journal_page_first 327
_journal_paper_doi 10.1021/cg900917v
_journal_volume 10
_journal_year 2010
_chemical_formula_sum 'C15 H29 Cu N2 O9.5'
_chemical_formula_weight 452.94
_chemical_name_systematic
;
 ?
;
_space_group_IT_number 2
_symmetry_cell_setting triclinic
_symmetry_space_group_name_Hall '-P 1'
_symmetry_space_group_name_H-M 'P -1'
_atom_sites_solution_hydrogens geom
_atom_sites_solution_primary direct
_atom_sites_solution_secondary difmap
_audit_creation_method SHELXL-97
_cell_angle_alpha 75.048(7)
_cell_angle_beta 84.279(7)
_cell_angle_gamma 70.711(7)
_cell_formula_units_Z 2
_cell_length_a 7.9865(12)
_cell_length_b 10.4948(16)
_cell_length_c 13.6062(19)
_cell_measurement_reflns_used 7293
_cell_measurement_temperature 293(2)
_cell_measurement_theta_max 32.47
_cell_measurement_theta_min 1.55
_cell_volume 1039.8(3)
_computing_cell_refinement 'Bruker APEX II'
_computing_data_collection 'Bruker APEX II'
_computing_data_reduction 'Bruker APEX II'
_computing_molecular_graphics ORTEP3
_computing_publication_material 'Bruker SHELXTL'
_computing_structure_refinement 'SHELXL-97 (Sheldrick, 2008)'
_computing_structure_solution 'SHELXS-97 (Sheldrick, 1990)'
_diffrn_ambient_temperature 293(2)
_diffrn_measured_fraction_theta_full 0.973
_diffrn_measured_fraction_theta_max 0.973
_diffrn_measurement_device_type 'CCD area detector'
_diffrn_measurement_method 'phi and omega scans'
_diffrn_radiation_monochromator graphite
_diffrn_radiation_source 'fine-focus sealed tube'
_diffrn_radiation_type MoK\a
_diffrn_radiation_wavelength 0.71073
_diffrn_reflns_av_R_equivalents 0.0383
_diffrn_reflns_av_sigmaI/netI 0.0522
_diffrn_reflns_limit_h_max 11
_diffrn_reflns_limit_h_min -12
_diffrn_reflns_limit_k_max 15
_diffrn_reflns_limit_k_min -15
_diffrn_reflns_limit_l_max 19
_diffrn_reflns_limit_l_min -20
_diffrn_reflns_number 18267
_diffrn_reflns_theta_full 32.47
_diffrn_reflns_theta_max 32.47
_diffrn_reflns_theta_min 1.55
_exptl_absorpt_coefficient_mu 1.100
_exptl_absorpt_correction_T_max 0.8980
_exptl_absorpt_correction_T_min 0.8100
_exptl_absorpt_correction_type empirical
_exptl_absorpt_process_details SADABS
_exptl_crystal_colour purple
_exptl_crystal_density_diffrn 1.447
_exptl_crystal_density_method 'not measured'
_exptl_crystal_description block
_exptl_crystal_F_000 476
_exptl_crystal_size_max 0.20
_exptl_crystal_size_mid 0.20
_exptl_crystal_size_min 0.10
_refine_diff_density_max 0.639
_refine_diff_density_min -0.579
_refine_diff_density_rms 0.074
_refine_ls_extinction_method none
_refine_ls_goodness_of_fit_ref 1.029
_refine_ls_hydrogen_treatment mixed
_refine_ls_matrix_type full
_refine_ls_number_parameters 266
_refine_ls_number_reflns 7293
_refine_ls_number_restraints 0
_refine_ls_restrained_S_all 1.029
_refine_ls_R_factor_all 0.0826
_refine_ls_R_factor_gt 0.0464
_refine_ls_shift/su_max 0.001
_refine_ls_shift/su_mean 0.000
_refine_ls_structure_factor_coef Fsqd
_refine_ls_weighting_details
; calc
 [0.00000+1.00000exp(0.13(sin\q/\l)^2^)]/
   [\s^2^(Fo^2^)+0.0679+0.1325*P+(0.0792P)^2^+0.0727sin\q/\l]
 where P = -0.01446Fo^2^ + 1.01446Fc^2^
;
_refine_ls_weighting_scheme calc
_refine_ls_wR_factor_gt 0.1264
_refine_ls_wR_factor_ref 0.1452
_reflns_number_gt 4868
_reflns_number_total 7293
_reflns_threshold_expression >2\s(I)
_cod_data_source_file cg900917v_si_002.cif
_cod_data_source_block chu30-01
_cod_depositor_comments
;
The following automatic conversions were performed:

'_symmetry_cell_setting' value 'Triclinic' changed to 'triclinic'
according to /home/saulius/struct/CIF-dictionaries/cif_core.dic
dictionary named 'cif_core.dic' version 2.4.2 from 2011-04-26.

Automatic conversion script
Id: cif_fix_values 1715 2011-07-08 13:25:40Z adriana 
;
_cod_original_sg_symbol_H-M P-1
_cod_original_formula_sum 'C15 H29 N2 Cu O9.50'
_cod_database_code 4502280

loop_
_symmetry_equiv_pos_as_xyz
'x, y, z'
'-x, -y, -z'

loop_
_atom_site_label
_atom_site_type_symbol
_atom_site_fract_x
_atom_site_fract_y
_atom_site_fract_z
_atom_site_U_iso_or_equiv
_atom_site_adp_type
_atom_site_occupancy
_atom_site_symmetry_multiplicity
_atom_site_calc_flag
_atom_site_refinement_flags
C1 C 0.7622(3) 1.1248(3) 0.54986(17) 0.0435(5) Uani 1 1 d .
C2 C 0.6617(4) 1.2517(3) 0.4862(2) 0.0600(7) Uani 1 1 d .
H2 H 0.6507 1.3351 0.5023 0.072 Uiso 1 1 calc R
C3 C 0.5798(4) 1.2540(4) 0.4010(2) 0.0636(8) Uani 1 1 d .
H3 H 0.5140 1.3388 0.3607 0.076 Uiso 1 1 calc R
C4 C 0.5940(4) 1.1325(4) 0.3745(2) 0.0619(8) Uani 1 1 d .
H4 H 0.5392 1.1355 0.3164 0.074 Uiso 1 1 calc R
C5 C 0.6888(3) 1.0082(3) 0.43388(17) 0.0507(6) Uani 1 1 d .
H5 H 0.6980 0.9263 0.4161 0.061 Uiso 1 1 calc R
C6 C 0.7740(3) 1.0020(3) 0.52290(16) 0.0399(5) Uani 1 1 d .
C7 C 0.8635(3) 0.8647(2) 0.58326(16) 0.0375(4) Uani 1 1 d .
H7 H 0.8646 0.7888 0.5596 0.045 Uiso 1 1 calc R
C8 C 1.0204(3) 0.6953(2) 0.72469(15) 0.0346(4) Uani 1 1 d .
H8 H 1.0889 0.6394 0.6779 0.042 Uiso 1 1 calc R
C9 C 1.1449(3) 0.6938(2) 0.80402(16) 0.0375(5) Uani 1 1 d .
C10 C 0.8775(3) 0.6328(2) 0.77857(17) 0.0383(4) Uani 1 1 d .
H10A H 0.8018 0.6314 0.7276 0.046 Uiso 1 1 calc R
H10B H 0.9348 0.5372 0.8143 0.046 Uiso 1 1 calc R
C11 C 0.7618(3) 0.7105(3) 0.85419(17) 0.0402(5) Uani 1 1 d .
H11A H 0.8367 0.7151 0.9042 0.048 Uiso 1 1 calc R
H11B H 0.6991 0.8049 0.8185 0.048 Uiso 1 1 calc R
C12 C 0.6278(3) 0.6400(3) 0.90837(19) 0.0451(5) Uani 1 1 d .
H12A H 0.5535 0.6361 0.8578 0.054 Uiso 1 1 calc R
H12B H 0.6916 0.5452 0.9426 0.054 Uiso 1 1 calc R
C13 C 0.5102(3) 0.7110(3) 0.98521(19) 0.0497(6) Uani 1 1 d .
H13A H 0.4484 0.6495 1.0262 0.060 Uiso 1 1 calc R
H13B H 0.5838 0.7273 1.0302 0.060 Uiso 1 1 calc R
C14 C 0.9634(3) 1.1261(2) 0.86252(16) 0.0381(4) Uani 1 1 d .
C15 C 1.0105(4) 1.2194(3) 0.9151(2) 0.0542(6) Uani 1 1 d .
H15A H 0.9113 1.3022 0.9131 0.081 Uiso 1 1 calc R
H15B H 1.1107 1.2439 0.8810 0.081 Uiso 1 1 calc R
H15C H 1.0395 1.1715 0.9846 0.081 Uiso 1 1 calc R
Cu1 Cu 0.98735(3) 0.97525(3) 0.723038(19) 0.03523(10) Uani 1 1 d .
N1 N 0.9415(2) 0.84026(19) 0.66724(13) 0.0332(3) Uani 1 1 d .
N2 N 0.3768(3) 0.8463(2) 0.93757(17) 0.0428(4) Uani 1 1 d .
O1 O 0.8399(3) 1.12964(18) 0.62971(14) 0.0491(4) Uani 1 1 d .
O2 O 1.1364(2) 0.81165(18) 0.81787(12) 0.0405(3) Uani 1 1 d .
O1W O 0.7199(4) 1.3780(3) 0.6904(3) 0.0931(9) Uani 1 1 d .
O3 O 1.2430(3) 0.5820(2) 0.85169(15) 0.0532(5) Uani 1 1 d .
O2W O 1.3862(4) 0.3661(3) 0.7551(2) 0.0776(7) Uani 1 1 d .
O4 O 1.0569(2) 1.09772(18) 0.78524(13) 0.0445(4) Uani 1 1 d .
O3W O 1.1460(6) 1.3275(4) 0.6434(3) 0.1290(15) Uani 1 1 d .
O5 O 0.8398(2) 1.07820(19) 0.89651(13) 0.0476(4) Uani 1 1 d .
O4W O 0.8830(10) 1.5394(6) 0.5534(5) 0.0970(18) Uani 0.50 1 d P
O5W O 0.5185(3) 1.0638(2) 0.8401(2) 0.0722(7) Uani 1 1 d .
H2NA H 0.425(4) 0.914(3) 0.908(2) 0.050(8) Uiso 1 1 d .
H2NB H 0.315(4) 0.837(3) 0.890(3) 0.054(8) Uiso 1 1 d .
H2NC H 0.304(5) 0.880(4) 0.980(3) 0.069(11) Uiso 1 1 d .

loop_
_atom_site_aniso_label
_atom_site_aniso_U_11
_atom_site_aniso_U_22
_atom_site_aniso_U_33
_atom_site_aniso_U_23
_atom_site_aniso_U_13
_atom_site_aniso_U_12
C1 0.0361(11) 0.0475(13) 0.0384(10) -0.0027(9) 0.0010(9) -0.0083(10)
C2 0.0530(16) 0.0521(15) 0.0574(15) 0.0015(12) -0.0030(13) -0.0044(12)
C3 0.0457(15) 0.0697(19) 0.0523(14) 0.0117(14) -0.0084(12) -0.0060(13)
C4 0.0429(14) 0.093(2) 0.0394(12) 0.0036(13) -0.0087(10) -0.0202(14)
C5 0.0444(13) 0.0714(18) 0.0339(10) -0.0041(11) -0.0035(9) -0.0208(12)
C6 0.0316(10) 0.0533(13) 0.0315(9) -0.0048(9) 0.0008(8) -0.0136(9)
C7 0.0388(11) 0.0422(11) 0.0337(9) -0.0102(8) 0.0000(8) -0.0151(9)
C8 0.0336(10) 0.0342(10) 0.0349(9) -0.0088(8) -0.0005(8) -0.0091(8)
C9 0.0309(10) 0.0451(12) 0.0352(9) -0.0073(9) 0.0004(8) -0.0122(9)
C10 0.0383(11) 0.0350(10) 0.0439(10) -0.0091(9) -0.0017(9) -0.0145(9)
C11 0.0398(11) 0.0448(12) 0.0414(10) -0.0125(9) 0.0024(9) -0.0197(10)
C12 0.0388(12) 0.0433(12) 0.0514(12) -0.0037(10) 0.0010(10) -0.0170(10)
C13 0.0442(13) 0.0610(15) 0.0401(11) -0.0030(10) 0.0033(10) -0.0199(11)
C14 0.0418(12) 0.0345(10) 0.0385(10) -0.0096(8) -0.0029(9) -0.0114(9)
C15 0.0687(18) 0.0530(15) 0.0531(13) -0.0227(12) 0.0056(13) -0.0294(14)
Cu1 0.03666(16) 0.03666(15) 0.03461(14) -0.01060(10) 0.00003(10) -0.01314(11)
N1 0.0334(8) 0.0352(9) 0.0313(7) -0.0074(7) -0.0003(7) -0.0118(7)
N2 0.0355(10) 0.0557(13) 0.0423(10) -0.0152(9) 0.0011(8) -0.0188(9)
O1 0.0531(10) 0.0368(8) 0.0520(9) -0.0104(7) -0.0084(8) -0.0051(7)
O2 0.0375(8) 0.0457(9) 0.0401(7) -0.0099(7) -0.0072(6) -0.0138(7)
O1W 0.0848(18) 0.0659(16) 0.128(2) -0.0425(16) -0.0060(17) -0.0075(13)
O3 0.0474(10) 0.0484(10) 0.0553(10) -0.0006(8) -0.0181(8) -0.0080(8)
O2W 0.0802(16) 0.0613(14) 0.0895(17) -0.0186(12) -0.0082(13) -0.0177(12)
O4 0.0495(9) 0.0465(9) 0.0466(8) -0.0207(7) 0.0081(7) -0.0223(8)
O3W 0.152(3) 0.130(3) 0.116(3) 0.025(2) -0.040(2) -0.089(3)
O5 0.0456(9) 0.0556(10) 0.0481(9) -0.0169(8) 0.0047(7) -0.0227(8)
O4W 0.142(6) 0.075(3) 0.079(3) -0.015(3) 0.003(3) -0.044(4)
O5W 0.0548(12) 0.0550(12) 0.1036(18) -0.0016(12) -0.0072(12) -0.0250(10)

loop_
_atom_type_symbol
_atom_type_description
_atom_type_scat_dispersion_real
_atom_type_scat_dispersion_imag
_atom_type_scat_source
C C 0.0033 0.0016 'International Tables Vol C Tables 4.2.6.8 and 6.1.1.4'
H H 0.0000 0.0000 'International Tables Vol C Tables 4.2.6.8 and 6.1.1.4'
Cu Cu 0.3201 1.2651 'International Tables Vol C Tables 4.2.6.8 and 6.1.1.4'
N N 0.0061 0.0033 'International Tables Vol C Tables 4.2.6.8 and 6.1.1.4'
O O 0.0106 0.0060 'International Tables Vol C Tables 4.2.6.8 and 6.1.1.4'

loop_
_geom_angle_atom_site_label_1
_geom_angle_atom_site_label_2
_geom_angle_atom_site_label_3
_geom_angle
O1 C1 C6 124.4(2)
O1 C1 C2 118.4(3)
C6 C1 C2 117.3(3)
C3 C2 C1 121.2(3)
C3 C2 H2 119.4
C1 C2 H2 119.4
C4 C3 C2 121.0(3)
C4 C3 H3 119.5
C2 C3 H3 119.5
C5 C4 C3 119.7(3)
C5 C4 H4 120.2
C3 C4 H4 120.2
C4 C5 C6 120.8(3)
C4 C5 H5 119.6
C6 C5 H5 119.6
C1 C6 C5 120.0(2)
C1 C6 C7 123.6(2)
C5 C6 C7 116.4(2)
N1 C7 C6 124.5(2)
N1 C7 H7 117.8
C6 C7 H7 117.8
N1 C8 C10 111.44(17)
N1 C8 C9 108.26(18)
C10 C8 C9 109.36(17)
N1 C8 H8 109.2
C10 C8 H8 109.2
C9 C8 H8 109.2
O3 C9 O2 123.9(2)
O3 C9 C8 119.4(2)
O2 C9 C8 116.70(19)
C11 C10 C8 114.33(18)
C11 C10 H10A 108.7
C8 C10 H10A 108.7
C11 C10 H10B 108.7
C8 C10 H10B 108.7
H10A C10 H10B 107.6
C12 C11 C10 111.8(2)
C12 C11 H11A 109.3
C10 C11 H11A 109.3
C12 C11 H11B 109.3
C10 C11 H11B 109.3
H11A C11 H11B 107.9
C13 C12 C11 114.5(2)
C13 C12 H12A 108.6
C11 C12 H12A 108.6
C13 C12 H12B 108.6
C11 C12 H12B 108.6
H12A C12 H12B 107.6
N2 C13 C12 113.1(2)
N2 C13 H13A 108.9
C12 C13 H13A 108.9
N2 C13 H13B 108.9
C12 C13 H13B 108.9
H13A C13 H13B 107.8
O5 C14 O4 123.0(2)
O5 C14 C15 120.1(2)
O4 C14 C15 116.9(2)
C14 C15 H15A 109.5
C14 C15 H15B 109.5
H15A C15 H15B 109.5
C14 C15 H15C 109.5
H15A C15 H15C 109.5
H15B C15 H15C 109.5
O1 Cu1 N1 94.14(8)
O1 Cu1 O4 91.34(8)
N1 Cu1 O4 174.04(8)
O1 Cu1 O2 178.07(7)
N1 Cu1 O2 83.97(7)
O4 Cu1 O2 90.57(7)
C7 N1 C8 119.42(19)
C7 N1 Cu1 126.16(16)
C8 N1 Cu1 114.18(13)
C13 N2 H2NA 113.7(19)
C13 N2 H2NB 111(2)
H2NA N2 H2NB 107(3)
C13 N2 H2NC 112(2)
H2NA N2 H2NC 104(3)
H2NB N2 H2NC 108(3)
C1 O1 Cu1 126.24(16)
C9 O2 Cu1 115.89(14)
C14 O4 Cu1 113.94(15)

loop_
_geom_bond_atom_site_label_1
_geom_bond_atom_site_label_2
_geom_bond_distance
C1 O1 1.323(3)
C1 C6 1.401(4)
C1 C2 1.416(4)
C2 C3 1.379(5)
C2 H2 0.9300
C3 C4 1.378(5)
C3 H3 0.9300
C4 C5 1.361(4)
C4 H4 0.9300
C5 C6 1.424(3)
C5 H5 0.9300
C6 C7 1.445(3)
C7 N1 1.283(3)
C7 H7 0.9300
C8 N1 1.475(3)
C8 C10 1.533(3)
C8 C9 1.533(3)
C8 H8 0.9800
C9 O3 1.230(3)
C9 O2 1.277(3)
C10 C11 1.524(3)
C10 H10A 0.9700
C10 H10B 0.9700
C11 C12 1.523(3)
C11 H11A 0.9700
C11 H11B 0.9700
C12 C13 1.508(4)
C12 H12A 0.9700
C12 H12B 0.9700
C13 N2 1.495(3)
C13 H13A 0.9700
C13 H13B 0.9700
C14 O5 1.248(3)
C14 O4 1.269(3)
C14 C15 1.507(3)
C15 H15A 0.9600
C15 H15B 0.9600
C15 H15C 0.9600
Cu1 O1 1.8976(17)
Cu1 N1 1.9159(19)
Cu1 O4 1.9502(17)
Cu1 O2 1.9604(16)
N2 H2NA 0.91(3)
N2 H2NB 0.90(4)
N2 H2NC 0.84(4)

loop_
_geom_torsion_atom_site_label_1
_geom_torsion_atom_site_label_2
_geom_torsion_atom_site_label_3
_geom_torsion_atom_site_label_4
_geom_torsion
O1 C1 C2 C3 179.0(3)
C6 C1 C2 C3 -0.4(4)
C1 C2 C3 C4 -0.4(5)
C2 C3 C4 C5 0.7(4)
C3 C4 C5 C6 -0.2(4)
O1 C1 C6 C5 -178.5(2)
C2 C1 C6 C5 0.8(3)
O1 C1 C6 C7 4.2(4)
C2 C1 C6 C7 -176.5(2)
C4 C5 C6 C1 -0.6(4)
C4 C5 C6 C7 177.0(2)
C1 C6 C7 N1 -0.1(3)
C5 C6 C7 N1 -177.6(2)
N1 C8 C9 O3 -170.49(19)
C10 C8 C9 O3 67.9(3)
N1 C8 C9 O2 11.0(3)
C10 C8 C9 O2 -110.6(2)
N1 C8 C10 C11 -59.4(2)
C9 C8 C10 C11 60.2(2)
C8 C10 C11 C12 -177.60(19)
C10 C11 C12 C13 179.4(2)
C11 C12 C13 N2 71.1(3)
C6 C7 N1 C8 176.85(19)
C6 C7 N1 Cu1 -9.2(3)
C10 C8 N1 C7 -74.6(2)
C9 C8 N1 C7 165.09(19)
C10 C8 N1 Cu1 110.76(17)
C9 C8 N1 Cu1 -9.5(2)
O1 Cu1 N1 C7 11.3(2)
O4 Cu1 N1 C7 -145.3(6)
O2 Cu1 N1 C7 -169.07(19)
O1 Cu1 N1 C8 -174.49(14)
O4 Cu1 N1 C8 28.9(7)
O2 Cu1 N1 C8 5.14(14)
C6 C1 O1 Cu1 1.6(3)
C2 C1 O1 Cu1 -177.67(19)
N1 Cu1 O1 C1 -7.5(2)
O4 Cu1 O1 C1 170.1(2)
O2 Cu1 O1 C1 -18(2)
O3 C9 O2 Cu1 174.13(18)
C8 C9 O2 Cu1 -7.5(2)
O1 Cu1 O2 C9 12(2)
N1 Cu1 O2 C9 1.39(15)
O4 Cu1 O2 C9 -176.22(16)
O5 C14 O4 Cu1 1.0(3)
C15 C14 O4 Cu1 179.52(17)
O1 Cu1 O4 C14 93.98(17)
N1 Cu1 O4 C14 -109.3(6)
O2 Cu1 O4 C14 -85.73(17)
